data_7721073
loop_
_publ_author_name
'Niessen, Nicolas'
'Adjieufack, Abel Idrice'
'Tumanov, Nikolay'
'Wouters, Johan'
'Champagne, Beno\^it'
'Berionni, Guillaume'
'Bijouard, Kajetan'

_publ_section_title
;
 Accessing chiral NHC-boranes by abstraction of C6F5 from the
 B(C6F5)4&#x2212; weakly coordinating anion
;
_journal_name_full 'Dalton Transactions'
_journal_paper_doi 10.1039/D5DT02919H
_journal_year 2026
_chemical_formula_moiety 'C17 H19 B N2'
_chemical_formula_sum 'C17 H19 B N2'
_chemical_formula_weight 262.15
_chemical_name_common 'N-benzhydryl-N?-methyl-imidazolylidene borane'
_chemical_name_systematic (1-benzhydryl-3-methyl-1H-imidazol-3-ium-2-yl)trihydroborate
_space_group_crystal_system monoclinic
_space_group_IT_number 14
_space_group_name_Hall '-P 2yn'
_space_group_name_H-M_alt 'P 1 21/n 1'
_atom_sites_solution_hydrogens difmap
_atom_sites_solution_primary dual
_atom_sites_solution_secondary dual
_audit_creation_method SHELXL-2019/3
_audit_update_record
;
2025-10-16 deposited with the CCDC.	2026-05-14 downloaded from the CCDC.
;
_cell_angle_alpha 90
_cell_angle_beta 93.4888(6)
_cell_angle_gamma 90
_cell_formula_units_Z 4
_cell_length_a 10.0181(2)
_cell_length_b 8.9143(2)
_cell_length_c 17.1117(3)
_cell_measurement_reflns_used 9930
_cell_measurement_temperature 296(2)
_cell_measurement_theta_max 68.2586
_cell_measurement_theta_min 4.9872
_cell_volume 1525.32(5)
_computing_cell_refinement 'SAINT V8.40B (Bruker AXS LLC, 2019)'
_computing_data_collection 'Bruker Instrument Service vV6.2.16'
_computing_data_reduction 'SAINT V8.40B (Bruker AXS LLC, 2019)'
_computing_structure_refinement 'SHELXL-2019/4 (Sheldrick, 2019)'
_computing_structure_solution 'SHELXT 2018/2 (Sheldrick, 2018)'
_diffrn_ambient_temperature 296(2)
_diffrn_detector_area_resol_mean 7.39
_diffrn_measured_fraction_theta_full 0.997
_diffrn_measured_fraction_theta_max 0.996
_diffrn_measurement_device_type 'Bruker D8 Venture'
_diffrn_measurement_method '\f and \w-scans'
_diffrn_radiation_monochromator 'multilayer mirror'
_diffrn_radiation_type CuK\a
_diffrn_radiation_wavelength 1.54178
_diffrn_reflns_av_R_equivalents 0.0498
_diffrn_reflns_av_unetI/netI 0.0472
_diffrn_reflns_Laue_measured_fraction_full 0.997
_diffrn_reflns_Laue_measured_fraction_max 0.996
_diffrn_reflns_limit_h_max 12
_diffrn_reflns_limit_h_min -12
_diffrn_reflns_limit_k_max 10
_diffrn_reflns_limit_k_min -10
_diffrn_reflns_limit_l_max 20
_diffrn_reflns_limit_l_min -20
_diffrn_reflns_number 20661
_diffrn_reflns_point_group_measured_fraction_full 0.997
_diffrn_reflns_point_group_measured_fraction_max 0.996
_diffrn_reflns_theta_full 67.679
_diffrn_reflns_theta_max 68.253
_diffrn_reflns_theta_min 5.179
_exptl_absorpt_coefficient_mu 0.506
_exptl_absorpt_correction_T_max 1.000
_exptl_absorpt_correction_T_min 0.791
_exptl_absorpt_correction_type numerical
_exptl_absorpt_process_details
;
Krause, L., Herbst-Irmer, R., Sheldrick, G. M., Stalke, D. (2015).
"Comparison of silver and molybdenum microfocus X-ray sources for
single-crystal structure determination"
J. Appl. Cryst. 48, 3-10.
doi:10.1107/S1600576714022985
;
_exptl_crystal_colour colourless
_exptl_crystal_density_diffrn 1.142
_exptl_crystal_description block
_exptl_crystal_F_000 560
_exptl_crystal_size_max 0.480
_exptl_crystal_size_mid 0.320
_exptl_crystal_size_min 0.230
_refine_diff_density_max 0.174
_refine_diff_density_min -0.150
_refine_diff_density_rms 0.034
_refine_ls_extinction_coef 0.0237(17)
_refine_ls_extinction_expression Fc^*^=kFc[1+0.001xFc^2^\l^3^/sin(2\q)]^-1/4^
_refine_ls_extinction_method 'SHELXL-2019/4 (Sheldrick 2019)'
_refine_ls_goodness_of_fit_ref 1.052
_refine_ls_hydrogen_treatment mixed
_refine_ls_matrix_type full
_refine_ls_number_parameters 186
_refine_ls_number_reflns 2790
_refine_ls_number_restraints 0
_refine_ls_restrained_S_all 1.052
_refine_ls_R_factor_all 0.0465
_refine_ls_R_factor_gt 0.0450
_refine_ls_shift/su_max 0.000
_refine_ls_shift/su_mean 0.000
_refine_ls_structure_factor_coef Fsqd
_refine_ls_weighting_details 'w=1/[\s^2^(Fo^2^)+(0.0613P)^2^+0.2908P] where P=(Fo^2^+2Fc^2^)/3'
_refine_ls_weighting_scheme calc
_refine_ls_wR_factor_gt 0.1240
_refine_ls_wR_factor_ref 0.1261
_reflns_Friedel_coverage 0.000
_reflns_number_gt 2647
_reflns_number_total 2790
_reflns_threshold_expression 'I > 2\s(I)'
_cod_data_source_file d5dt02919h2.cif
_cod_data_source_block nt1362_KB249
_cod_original_sg_symbol_H-M 'P 21/n'
_cod_database_code 7721073
_shelx_shelxl_version_number 2019/3
_shelx_space_group_comment
;
The symmetry employed for this shelxl refinement is uniquely defined
by the following loop, which should always be used as a source of
symmetry information in preference to the above space-group names.
They are only intended as comments.
;
_shelx_estimated_absorpt_t_min 0.793
_shelx_estimated_absorpt_t_max 0.893

loop_
_space_group_symop_operation_xyz
'x, y, z'
'-x+1/2, y+1/2, -z+1/2'
'-x, -y, -z'
'x-1/2, -y-1/2, z-1/2'

loop_
_atom_site_label
_atom_site_type_symbol
_atom_site_fract_x
_atom_site_fract_y
_atom_site_fract_z
_atom_site_U_iso_or_equiv
_atom_site_adp_type
_atom_site_occupancy
_atom_site_site_symmetry_order
_atom_site_calc_flag
_atom_site_refinement_flags_posn
_atom_site_refinement_flags_adp
_atom_site_refinement_flags_occupancy
_atom_site_disorder_assembly
_atom_site_disorder_group
N1 N 0.67762(10) 0.25518(12) 0.43316(6) 0.0459(3) Uani 1 1 d . . . . .
N2 N 0.59105(11) 0.14686(13) 0.33059(6) 0.0522(3) Uani 1 1 d . . . . .
C1 C 0.57329(17) 0.0742(2) 0.25409(9) 0.0731(5) Uani 1 1 d . . . . .
H1A H 0.509925 0.130026 0.221331 0.110 Uiso 0.34(2) 1 calc R U P . .
H1B H 0.540828 -0.026095 0.260541 0.110 Uiso 0.34(2) 1 calc R U P . .
H1C H 0.657457 0.070932 0.230152 0.110 Uiso 0.34(2) 1 calc R U P . .
H1D H 0.628882 -0.013451 0.253352 0.110 Uiso 0.66(2) 1 calc R U P . .
H1E H 0.597979 0.142670 0.214142 0.110 Uiso 0.66(2) 1 calc R U P . .
H1F H 0.481350 0.045643 0.244530 0.110 Uiso 0.66(2) 1 calc R U P . .
C4 C 0.70869(12) 0.19291(13) 0.36462(7) 0.0431(3) Uani 1 1 d . . . . .
C5 C 0.85365(14) 0.16369(15) 0.59987(8) 0.0542(4) Uani 1 1 d . . . . .
H5 H 0.919948 0.128804 0.568722 0.065 Uiso 1 1 calc R U . . .
C6 C 0.84528(17) 0.10699(18) 0.67444(9) 0.0683(4) Uani 1 1 d . . . . .
H6 H 0.906243 0.034995 0.693296 0.082 Uiso 1 1 calc R U . . .
C7 C 0.74762(17) 0.15627(18) 0.72079(9) 0.0656(4) Uani 1 1 d . . . . .
H7 H 0.741690 0.117019 0.770813 0.079 Uiso 1 1 calc R U . . .
C8 C 0.65795(15) 0.26429(17) 0.69321(8) 0.0598(4) Uani 1 1 d . . . . .
H8 H 0.591401 0.297674 0.724585 0.072 Uiso 1 1 calc R U . . .
C9 C 0.66717(13) 0.32297(15) 0.61869(7) 0.0516(3) Uani 1 1 d . . . . .
H9 H 0.607668 0.397091 0.600636 0.062 Uiso 1 1 calc R U . . .
C10 C 0.76468(12) 0.27185(13) 0.57077(7) 0.0431(3) Uani 1 1 d . . . . .
C11 C 0.77550(11) 0.32981(14) 0.48808(7) 0.0438(3) Uani 1 1 d . . . . .
H11 H 0.864253 0.300582 0.472311 0.053 Uiso 1 1 calc R U . . .
C12 C 0.76754(11) 0.49978(15) 0.48023(7) 0.0442(3) Uani 1 1 d . . . . .
C13 C 0.83140(13) 0.58987(16) 0.53754(8) 0.0555(4) Uani 1 1 d . . . . .
H13 H 0.875129 0.545505 0.581129 0.067 Uiso 1 1 calc R U . . .
C14 C 0.83064(15) 0.74445(17) 0.53049(10) 0.0647(4) Uani 1 1 d . . . . .
H14 H 0.872807 0.803044 0.569611 0.078 Uiso 1 1 calc R U . . .
C15 C 0.76813(15) 0.81181(18) 0.46623(10) 0.0666(4) Uani 1 1 d . . . . .
H15 H 0.767264 0.915773 0.461713 0.080 Uiso 1 1 calc R U . . .
C16 C 0.70685(16) 0.72439(19) 0.40861(9) 0.0666(4) Uani 1 1 d . . . . .
H16 H 0.665380 0.769626 0.364574 0.080 Uiso 1 1 calc R U . . .
C17 C 0.70603(14) 0.56942(17) 0.41529(8) 0.0549(4) Uani 1 1 d . . . . .
H17 H 0.663794 0.511749 0.375817 0.066 Uiso 1 1 calc R U . . .
B1 B 0.85418(16) 0.1715(2) 0.33329(10) 0.0585(4) Uani 1 1 d . . . . .
H1X H 0.9128(7) 0.0927(12) 0.3724(5) 0.088 Uiso 1 1 calc R U . . .
H1Y H 0.9060(6) 0.2818(11) 0.3328(6) 0.088 Uiso 1 1 calc R U . . .
H1Z H 0.84522(17) 0.1249(13) 0.2729(6) 0.088 Uiso 1 1 calc R U . . .
C2 C 0.48810(14) 0.1797(2) 0.37701(9) 0.0684(4) Uani 1 1 d . . . . .
H2 H 0.398025 0.158344 0.366058 0.082 Uiso 1 1 calc R U . . .
C3 C 0.54154(14) 0.2479(2) 0.44085(9) 0.0658(4) Uani 1 1 d . . . . .
H3 H 0.495704 0.283846 0.482650 0.079 Uiso 1 1 calc R U . . .

loop_
_atom_site_aniso_label
_atom_site_aniso_U_11
_atom_site_aniso_U_22
_atom_site_aniso_U_33
_atom_site_aniso_U_23
_atom_site_aniso_U_13
_atom_site_aniso_U_12
N1 0.0394(5) 0.0564(6) 0.0424(5) -0.0071(4) 0.0055(4) -0.0008(4)
N2 0.0489(6) 0.0606(7) 0.0470(6) -0.0097(5) 0.0028(4) -0.0045(5)
C1 0.0706(10) 0.0895(12) 0.0586(9) -0.0264(8) -0.0008(7) -0.0105(8)
C4 0.0468(7) 0.0428(6) 0.0397(6) 0.0009(5) 0.0034(5) 0.0021(5)
C5 0.0526(7) 0.0524(7) 0.0578(8) 0.0001(6) 0.0035(6) 0.0078(6)
C6 0.0740(10) 0.0635(9) 0.0670(9) 0.0161(7) -0.0001(7) 0.0095(7)
C7 0.0798(10) 0.0668(9) 0.0499(7) 0.0115(6) 0.0011(7) -0.0110(8)
C8 0.0657(9) 0.0663(9) 0.0488(7) -0.0088(6) 0.0151(6) -0.0085(7)
C9 0.0516(7) 0.0549(7) 0.0487(7) -0.0039(5) 0.0072(5) 0.0056(6)
C10 0.0423(6) 0.0445(6) 0.0423(6) -0.0042(5) 0.0015(5) -0.0005(5)
C11 0.0364(6) 0.0536(7) 0.0416(6) -0.0051(5) 0.0026(5) 0.0024(5)
C12 0.0364(6) 0.0537(7) 0.0431(6) 0.0012(5) 0.0060(5) 0.0003(5)
C13 0.0503(7) 0.0587(8) 0.0564(8) 0.0016(6) -0.0053(6) -0.0056(6)
C14 0.0578(8) 0.0577(8) 0.0781(10) -0.0038(7) -0.0002(7) -0.0130(6)
C15 0.0628(9) 0.0529(8) 0.0853(11) 0.0105(7) 0.0138(8) -0.0042(7)
C16 0.0691(9) 0.0687(9) 0.0621(9) 0.0184(7) 0.0056(7) 0.0099(7)
C17 0.0538(7) 0.0648(8) 0.0459(7) 0.0021(6) 0.0020(5) 0.0036(6)
B1 0.0508(9) 0.0738(11) 0.0521(8) -0.0072(7) 0.0124(7) 0.0056(7)
C2 0.0427(7) 0.0989(12) 0.0638(9) -0.0213(8) 0.0049(6) -0.0096(7)
C3 0.0410(7) 0.0987(12) 0.0586(8) -0.0222(8) 0.0106(6) -0.0049(7)

loop_
_atom_type_symbol
_atom_type_description
_atom_type_scat_dispersion_real
_atom_type_scat_dispersion_imag
_atom_type_scat_source
C C 0.0181 0.0091 'International Tables Vol C Tables 4.2.6.8 and 6.1.1.4'
H H 0.0000 0.0000 'International Tables Vol C Tables 4.2.6.8 and 6.1.1.4'
B B 0.0090 0.0039 'International Tables Vol C Tables 4.2.6.8 and 6.1.1.4'
N N 0.0311 0.0180 'International Tables Vol C Tables 4.2.6.8 and 6.1.1.4'

loop_
_geom_angle_atom_site_label_1
_geom_angle_atom_site_label_2
_geom_angle_atom_site_label_3
_geom_angle
_geom_angle_site_symmetry_1
_geom_angle_site_symmetry_3
_geom_angle_publ_flag
C4 N1 C3 110.18(11) . . ?
C4 N1 C11 124.00(10) . . ?
C3 N1 C11 125.67(10) . . ?
C4 N2 C2 110.72(11) . . ?
C4 N2 C1 125.31(12) . . ?
C2 N2 C1 123.95(12) . . ?
N2 C1 H1A 109.5 . . ?
N2 C1 H1B 109.5 . . ?
H1A C1 H1B 109.5 . . ?
N2 C1 H1C 109.5 . . ?
H1A C1 H1C 109.5 . . ?
H1B C1 H1C 109.5 . . ?
N2 C1 H1D 109.5 . . ?
H1A C1 H1D 141.1 . . ?
H1B C1 H1D 56.3 . . ?
H1C C1 H1D 56.3 . . ?
N2 C1 H1E 109.5 . . ?
H1A C1 H1E 56.3 . . ?
H1B C1 H1E 141.1 . . ?
H1C C1 H1E 56.3 . . ?
H1D C1 H1E 109.5 . . ?
N2 C1 H1F 109.5 . . ?
H1A C1 H1F 56.3 . . ?
H1B C1 H1F 56.3 . . ?
H1C C1 H1F 141.1 . . ?
H1D C1 H1F 109.5 . . ?
H1E C1 H1F 109.5 . . ?
N2 C4 N1 105.00(10) . . ?
N2 C4 B1 127.72(11) . . ?
N1 C4 B1 127.20(11) . . ?
C6 C5 C10 120.90(13) . . ?
C6 C5 H5 119.6 . . ?
C10 C5 H5 119.6 . . ?
C7 C6 C5 120.27(14) . . ?
C7 C6 H6 119.9 . . ?
C5 C6 H6 119.9 . . ?
C6 C7 C8 119.94(14) . . ?
C6 C7 H7 120.0 . . ?
C8 C7 H7 120.0 . . ?
C7 C8 C9 119.95(13) . . ?
C7 C8 H8 120.0 . . ?
C9 C8 H8 120.0 . . ?
C8 C9 C10 120.49(13) . . ?
C8 C9 H9 119.8 . . ?
C10 C9 H9 119.8 . . ?
C5 C10 C9 118.44(12) . . ?
C5 C10 C11 119.45(11) . . ?
C9 C10 C11 122.11(11) . . ?
N1 C11 C10 110.99(10) . . ?
N1 C11 C12 111.31(9) . . ?
C10 C11 C12 114.52(10) . . ?
N1 C11 H11 106.5 . . ?
C10 C11 H11 106.5 . . ?
C12 C11 H11 106.5 . . ?
C17 C12 C13 118.01(13) . . ?
C17 C12 C11 122.37(11) . . ?
C13 C12 C11 119.49(11) . . ?
C14 C13 C12 120.88(13) . . ?
C14 C13 H13 119.6 . . ?
C12 C13 H13 119.6 . . ?
C15 C14 C13 120.41(14) . . ?
C15 C14 H14 119.8 . . ?
C13 C14 H14 119.8 . . ?
C14 C15 C16 119.37(14) . . ?
C14 C15 H15 120.3 . . ?
C16 C15 H15 120.3 . . ?
C15 C16 C17 120.75(14) . . ?
C15 C16 H16 119.6 . . ?
C17 C16 H16 119.6 . . ?
C12 C17 C16 120.57(13) . . ?
C12 C17 H17 119.7 . . ?
C16 C17 H17 119.7 . . ?
C4 B1 H1X 109.5 . . ?
C4 B1 H1Y 109.5 . . ?
H1X B1 H1Y 109.5 . . ?
C4 B1 H1Z 109.5 . . ?
H1X B1 H1Z 109.5 . . ?
H1Y B1 H1Z 109.5 . . ?
C3 C2 N2 107.05(12) . . ?
C3 C2 H2 126.5 . . ?
N2 C2 H2 126.5 . . ?
C2 C3 N1 107.04(12) . . ?
C2 C3 H3 126.5 . . ?
N1 C3 H3 126.5 . . ?

loop_
_geom_bond_atom_site_label_1
_geom_bond_atom_site_label_2
_geom_bond_distance
_geom_bond_site_symmetry_2
_geom_bond_publ_flag
N1 C4 1.3510(15) . ?
N1 C3 1.3790(17) . ?
N1 C11 1.4748(15) . ?
N2 C4 1.3465(16) . ?
N2 C2 1.3712(18) . ?
N2 C1 1.4616(17) . ?
C1 H1A 0.9600 . ?
C1 H1B 0.9600 . ?
C1 H1C 0.9600 . ?
C1 H1D 0.9600 . ?
C1 H1E 0.9600 . ?
C1 H1F 0.9600 . ?
C4 B1 1.5948(19) . ?
C5 C6 1.380(2) . ?
C5 C10 1.3850(18) . ?
C5 H5 0.9300 . ?
C6 C7 1.369(2) . ?
C6 H6 0.9300 . ?
C7 C8 1.380(2) . ?
C7 H7 0.9300 . ?
C8 C9 1.3866(19) . ?
C8 H8 0.9300 . ?
C9 C10 1.3899(17) . ?
C9 H9 0.9300 . ?
C10 C11 1.5165(16) . ?
C11 C12 1.5228(18) . ?
C11 H11 0.9800 . ?
C12 C17 1.3843(17) . ?
C12 C13 1.3927(18) . ?
C13 C14 1.383(2) . ?
C13 H13 0.9300 . ?
C14 C15 1.370(2) . ?
C14 H14 0.9300 . ?
C15 C16 1.372(2) . ?
C15 H15 0.9300 . ?
C16 C17 1.386(2) . ?
C16 H16 0.9300 . ?
C17 H17 0.9300 . ?
B1 H1X 1.112(11) . ?
B1 H1Y 1.112(11) . ?
B1 H1Z 1.112(11) . ?
C2 C3 1.334(2) . ?
C2 H2 0.9300 . ?
C3 H3 0.9300 . ?

loop_
_geom_torsion_atom_site_label_1
_geom_torsion_atom_site_label_2
_geom_torsion_atom_site_label_3
_geom_torsion_atom_site_label_4
_geom_torsion
_geom_torsion_site_symmetry_1
_geom_torsion_site_symmetry_2
_geom_torsion_site_symmetry_3
_geom_torsion_site_symmetry_4
_geom_torsion_publ_flag
C2 N2 C4 N1 -0.02(15) . . . . ?
C1 N2 C4 N1 178.94(13) . . . . ?
C2 N2 C4 B1 177.13(15) . . . . ?
C1 N2 C4 B1 -3.9(2) . . . . ?
C3 N1 C4 N2 -0.30(15) . . . . ?
C11 N1 C4 N2 -176.00(11) . . . . ?
C3 N1 C4 B1 -177.46(14) . . . . ?
C11 N1 C4 B1 6.8(2) . . . . ?
C10 C5 C6 C7 0.5(2) . . . . ?
C5 C6 C7 C8 -0.7(2) . . . . ?
C6 C7 C8 C9 -0.2(2) . . . . ?
C7 C8 C9 C10 1.2(2) . . . . ?
C6 C5 C10 C9 0.5(2) . . . . ?
C6 C5 C10 C11 -179.04(13) . . . . ?
C8 C9 C10 C5 -1.4(2) . . . . ?
C8 C9 C10 C11 178.16(12) . . . . ?
C4 N1 C11 C10 -130.54(12) . . . . ?
C3 N1 C11 C10 54.43(17) . . . . ?
C4 N1 C11 C12 100.64(13) . . . . ?
C3 N1 C11 C12 -74.39(16) . . . . ?
C5 C10 C11 N1 99.01(13) . . . . ?
C9 C10 C11 N1 -80.50(14) . . . . ?
C5 C10 C11 C12 -133.91(12) . . . . ?
C9 C10 C11 C12 46.58(16) . . . . ?
N1 C11 C12 C17 -17.63(15) . . . . ?
C10 C11 C12 C17 -144.54(11) . . . . ?
N1 C11 C12 C13 166.65(10) . . . . ?
C10 C11 C12 C13 39.74(15) . . . . ?
C17 C12 C13 C14 1.43(19) . . . . ?
C11 C12 C13 C14 177.34(13) . . . . ?
C12 C13 C14 C15 -0.8(2) . . . . ?
C13 C14 C15 C16 -0.4(2) . . . . ?
C14 C15 C16 C17 0.9(2) . . . . ?
C13 C12 C17 C16 -0.92(19) . . . . ?
C11 C12 C17 C16 -176.71(12) . . . . ?
C15 C16 C17 C12 -0.2(2) . . . . ?
C4 N2 C2 C3 0.33(19) . . . . ?
C1 N2 C2 C3 -178.64(16) . . . . ?
N2 C2 C3 N1 -0.5(2) . . . . ?
C4 N1 C3 C2 0.51(19) . . . . ?
C11 N1 C3 C2 176.12(13) . . . . ?
